data_7249728
loop_
_publ_author_name
'Wu, Yi'
'Xie, Linchen'
'Jiang, Ye'
'He, Anqi'
'Li, Da'
'Yang, Limin'
'Xu, Yizhuang'
'Liu, Kexin'
'Ozaki, Yukihiro'
'Noda, Isao'

_publ_section_title
;
 Further exploration of the physicochemical nature of
 &#x3bc;<sub>2</sub>-bridge-relevant deprotonations <i>via</i> the
 elucidation of four kinds of alditol complexes.
;
_journal_name_full 'Physical chemistry chemical physics : PCCP'
_journal_paper_doi 10.1039/d4cp03612c
_journal_year 2024
_chemical_formula_sum 'C12 H34 Cl4 Lu2 O16'
_chemical_formula_weight 926.13
_space_group_crystal_system monoclinic
_space_group_IT_number 14
_space_group_name_Hall '-P 2ybc'
_space_group_name_H-M_alt 'P 1 21/c 1'
_atom_sites_solution_hydrogens mixed
_atom_sites_solution_primary dual
_audit_creation_method SHELXL-2014/7
_audit_update_record
;
2022-10-05 deposited with the CCDC.	2024-12-12 downloaded from the CCDC.
;
_cell_angle_alpha 90
_cell_angle_beta 117.135(4)
_cell_angle_gamma 90
_cell_formula_units_Z 2
_cell_length_a 10.4565(4)
_cell_length_b 12.1353(3)
_cell_length_c 11.2215(4)
_cell_measurement_reflns_used 4085
_cell_measurement_temperature 179.99(10)
_cell_measurement_theta_max 29.2680
_cell_measurement_theta_min 2.1910
_cell_volume 1267.20(9)
_computing_structure_refinement 'SHELXL-2014/7 (Sheldrick, 2014)'
_diffrn_ambient_environment N~2~
_diffrn_ambient_temperature 179.99(10)
_diffrn_detector 'CCD plate'
_diffrn_measured_fraction_theta_full 0.999
_diffrn_measured_fraction_theta_max 0.999
_diffrn_measurement_device 'four-circle diffractometer'
_diffrn_measurement_device_type 'XtaLAB AFC12 (RINC): Kappa single'
_diffrn_radiation_monochromator graphite
_diffrn_radiation_probe x-ray
_diffrn_radiation_type 'Mo K\a'
_diffrn_radiation_wavelength 0.71073
_diffrn_reflns_av_R_equivalents 0.0296
_diffrn_reflns_av_unetI/netI 0.0369
_diffrn_reflns_Laue_measured_fraction_full 0.999
_diffrn_reflns_Laue_measured_fraction_max 0.999
_diffrn_reflns_limit_h_max 13
_diffrn_reflns_limit_h_min -8
_diffrn_reflns_limit_k_max 9
_diffrn_reflns_limit_k_min -15
_diffrn_reflns_limit_l_max 14
_diffrn_reflns_limit_l_min -14
_diffrn_reflns_number 8150
_diffrn_reflns_point_group_measured_fraction_full 0.999
_diffrn_reflns_point_group_measured_fraction_max 0.999
_diffrn_reflns_theta_full 25.242
_diffrn_reflns_theta_max 27.481
_diffrn_reflns_theta_min 2.189
_diffrn_source 'fine-focus sealed X-ray tube'
_diffrn_source_type 'Enhance (Mo) X-ray Source'
_exptl_absorpt_coefficient_mu 8.237
_exptl_absorpt_correction_T_max 1.00000
_exptl_absorpt_correction_T_min 0.41764
_exptl_absorpt_correction_type multi-scan
_exptl_absorpt_process_details
;
CrysAlisPro 1.171.39.29a (Rigaku Oxford Diffraction, 2015)
Empirical absorption correction using spherical harmonics,
 implemented in SCALE3 ABSPACK scaling algorithm.
;
_exptl_crystal_colour colorless
_exptl_crystal_density_diffrn 2.427
_exptl_crystal_description plate-like
_exptl_crystal_F_000 888
_exptl_crystal_size_max 0.10
_exptl_crystal_size_mid 0.08
_exptl_crystal_size_min 0.02
_refine_diff_density_max 2.014
_refine_diff_density_min -1.071
_refine_diff_density_rms 0.169
_refine_ls_extinction_method none
_refine_ls_goodness_of_fit_ref 1.041
_refine_ls_hydrogen_treatment mixed
_refine_ls_matrix_type full
_refine_ls_number_parameters 181
_refine_ls_number_reflns 2918
_refine_ls_number_restraints 11
_refine_ls_restrained_S_all 1.042
_refine_ls_R_factor_all 0.0308
_refine_ls_R_factor_gt 0.0241
_refine_ls_shift/su_max 0.001
_refine_ls_shift/su_mean 0.000
_refine_ls_structure_factor_coef Fsqd
_refine_ls_weighting_details 'w=1/[\s^2^(Fo^2^)+(0.0304P)^2^+0.4189P] where P=(Fo^2^+2Fc^2^)/3'
_refine_ls_weighting_scheme calc
_refine_ls_wR_factor_gt 0.0579
_refine_ls_wR_factor_ref 0.0602
_reflns_Friedel_coverage 0.000
_reflns_number_gt 2529
_reflns_number_total 2918
_reflns_threshold_expression 'I > 2\s(I)'
_cod_data_source_file d4cp03612c2.cif
_cod_data_source_block 3_CCDC2
_cod_original_cell_volume 1267.20(8)
_cod_original_sg_symbol_H-M 'P 21/c'
_cod_database_code 7249728
_shelx_shelxl_version_number 2014/7
_shelx_space_group_comment
;
The symmetry employed for this shelxl refinement is uniquely defined
by the following loop, which should always be used as a source of
symmetry information in preference to the above space-group names.
They are only intended as comments.
;
_oxdiff_exptl_absorpt_empirical_full_min 0.564
_oxdiff_exptl_absorpt_empirical_full_max 2.032
_oxdiff_exptl_absorpt_empirical_details
;
Empirical correction (ABSPACK) includes:
- Absorption correction using spherical harmonics
- Frame scaling
;

loop_
_space_group_symop_operation_xyz
'x, y, z'
'-x, y+1/2, -z+1/2'
'-x, -y, -z'
'x, -y-1/2, z-1/2'

loop_
_atom_site_label
_atom_site_type_symbol
_atom_site_fract_x
_atom_site_fract_y
_atom_site_fract_z
_atom_site_U_iso_or_equiv
_atom_site_adp_type
_atom_site_occupancy
_atom_site_site_symmetry_order
_atom_site_calc_flag
_atom_site_refinement_flags_posn
_atom_site_refinement_flags_adp
_atom_site_refinement_flags_occupancy
_atom_site_disorder_assembly
_atom_site_disorder_group
Lu1 Lu 0.18642(2) 0.52782(2) 0.54027(2) 0.01318(7) Uani 1 1 d . . . . .
Cl2 Cl 0.71928(12) 0.54406(9) 0.82817(11) 0.0277(2) Uani 1 1 d . . . . .
O1 O 0.3372(3) 0.3828(2) 0.6691(3) 0.0207(6) Uani 1 1 d D . . . .
H1 H 0.395(4) 0.341(3) 0.645(4) 0.025 Uiso 1 1 d D U . . .
O2 O 0.2612(3) 0.5502(2) 0.7684(3) 0.0194(6) Uani 1 1 d D . . . .
H2 H 0.331(4) 0.603(3) 0.819(4) 0.023 Uiso 1 1 d D U . . .
O3 O 0.1826(3) 0.3099(2) 0.9183(3) 0.0217(6) Uani 1 1 d D . . . .
H3 H 0.211(5) 0.344(3) 1.002(3) 0.026 Uiso 1 1 d D U . . .
O4 O 0.0407(3) 0.4205(2) 0.5814(3) 0.0152(6) Uani 1 1 d . . . . .
O5 O -0.1615(3) 0.3669(2) 0.6459(3) 0.0176(6) Uani 1 1 d D . . . .
H5 H -0.240(3) 0.339(3) 0.654(4) 0.021 Uiso 1 1 d D U . . .
O6 O -0.1794(3) 0.2797(2) 0.4193(3) 0.0227(7) Uani 1 1 d D . . . .
H6 H -0.260(3) 0.250(3) 0.345(3) 0.027 Uiso 1 1 d D U . . .
O7 O 0.4192(3) 0.5801(3) 0.5898(3) 0.0276(7) Uani 1 1 d D . . . .
H7A H 0.511(3) 0.563(4) 0.660(3) 0.033 Uiso 1 1 d D U . . .
H7B H 0.432(4) 0.627(3) 0.532(3) 0.033 Uiso 1 1 d D U . . .
O8 O 0.1885(4) 0.4070(2) 0.3903(3) 0.0240(7) Uani 1 1 d D . . . .
H8A H 0.212(5) 0.3330(17) 0.405(4) 0.029 Uiso 1 1 d D U . . .
H8B H 0.209(5) 0.434(3) 0.323(4) 0.029 Uiso 1 1 d D U . . .
C1 C 0.3932(5) 0.3808(4) 0.8128(4) 0.0245(10) Uani 1 1 d . . . . .
H1A H 0.4894 0.4116 0.8556 0.029 Uiso 1 1 calc R U . . .
H1B H 0.3971 0.3057 0.8440 0.029 Uiso 1 1 calc R U . . .
C2 C 0.2934(5) 0.4485(3) 0.8448(4) 0.0193(9) Uani 1 1 d . . . . .
H2A H 0.3440 0.4679 0.9400 0.023 Uiso 1 1 calc R U . . .
C3 C 0.1516(4) 0.3932(3) 0.8193(4) 0.0168(8) Uani 1 1 d . . . . .
H3A H 0.0875 0.4482 0.8277 0.020 Uiso 1 1 calc R U . . .
C4 C 0.0753(4) 0.3381(3) 0.6818(4) 0.0158(8) Uani 1 1 d . . . . .
H4A H 0.1406 0.2845 0.6731 0.019 Uiso 1 1 calc R U . . .
C5 C -0.0620(4) 0.2795(3) 0.6602(4) 0.0186(9) Uani 1 1 d . . . . .
H5A H -0.0443 0.2346 0.7388 0.022 Uiso 1 1 calc R U . . .
C6 C -0.1261(5) 0.2082(3) 0.5347(4) 0.0230(10) Uani 1 1 d . . . . .
H6A H -0.0533 0.1592 0.5336 0.028 Uiso 1 1 calc R U . . .
H6B H -0.2038 0.1637 0.5333 0.028 Uiso 1 1 calc R U . . .
Cl1 Cl 0.43415(11) 0.75708(8) 0.87402(10) 0.0206(2) Uani 1 1 d . . . . .

loop_
_atom_site_aniso_label
_atom_site_aniso_U_11
_atom_site_aniso_U_22
_atom_site_aniso_U_33
_atom_site_aniso_U_23
_atom_site_aniso_U_13
_atom_site_aniso_U_12
Lu1 0.01438(10) 0.01235(10) 0.01299(10) 0.00086(6) 0.00639(7) 0.00014(6)
Cl2 0.0290(6) 0.0371(6) 0.0177(5) -0.0017(4) 0.0114(4) -0.0025(5)
O1 0.0263(17) 0.0205(14) 0.0188(15) 0.0069(12) 0.0132(13) 0.0101(12)
O2 0.0269(16) 0.0134(13) 0.0157(14) 0.0003(11) 0.0079(13) -0.0066(12)
O3 0.0302(17) 0.0175(14) 0.0138(14) 0.0024(11) 0.0068(13) -0.0033(13)
O4 0.0139(13) 0.0170(13) 0.0142(13) 0.0061(11) 0.0060(11) 0.0003(12)
O5 0.0193(15) 0.0168(13) 0.0190(14) 0.0029(11) 0.0108(12) 0.0009(12)
O6 0.0271(17) 0.0183(14) 0.0151(14) -0.0018(12) 0.0031(13) 0.0003(12)
O7 0.0184(15) 0.0353(17) 0.0239(16) 0.0135(15) 0.0052(13) -0.0017(14)
O8 0.0428(19) 0.0149(14) 0.0209(15) -0.0023(12) 0.0201(14) -0.0027(14)
C1 0.023(2) 0.031(2) 0.015(2) 0.0051(18) 0.0058(18) 0.0030(19)
C2 0.025(2) 0.0149(18) 0.0135(19) 0.0022(15) 0.0054(17) -0.0024(17)
C3 0.023(2) 0.0116(18) 0.016(2) 0.0029(15) 0.0095(17) 0.0017(16)
C4 0.019(2) 0.0126(18) 0.0154(19) 0.0015(15) 0.0078(16) -0.0007(16)
C5 0.020(2) 0.0173(19) 0.018(2) 0.0044(16) 0.0084(17) 0.0031(17)
C6 0.030(2) 0.0135(19) 0.022(2) 0.0026(17) 0.0086(19) -0.0012(18)
Cl1 0.0197(5) 0.0184(4) 0.0244(5) -0.0043(4) 0.0106(4) -0.0029(4)

loop_
_atom_type_symbol
_atom_type_description
_atom_type_scat_dispersion_real
_atom_type_scat_dispersion_imag
_atom_type_scat_source
C C 0.0033 0.0016 'International Tables Vol C Tables 4.2.6.8 and 6.1.1.4'
H H 0.0000 0.0000 'International Tables Vol C Tables 4.2.6.8 and 6.1.1.4'
Cl Cl 0.1484 0.1585 'International Tables Vol C Tables 4.2.6.8 and 6.1.1.4'
Lu Lu -0.4720 5.8584 'International Tables Vol C Tables 4.2.6.8 and 6.1.1.4'
O O 0.0106 0.0060 'International Tables Vol C Tables 4.2.6.8 and 6.1.1.4'

loop_
_geom_angle_atom_site_label_1
_geom_angle_atom_site_label_2
_geom_angle_atom_site_label_3
_geom_angle
_geom_angle_site_symmetry_1
_geom_angle_site_symmetry_3
_geom_angle_publ_flag
O4 Lu1 O4 69.44(10) . 3_566 ?
O4 Lu1 O8 90.86(10) . . ?
O4 Lu1 O8 95.58(11) 3_566 . ?
O4 Lu1 O7 149.15(10) . . ?
O4 Lu1 O7 141.17(10) 3_566 . ?
O8 Lu1 O7 89.46(12) . . ?
O4 Lu1 O2 75.91(10) . . ?
O4 Lu1 O2 111.80(10) 3_566 . ?
O8 Lu1 O2 142.17(10) . . ?
O7 Lu1 O2 85.13(11) . . ?
O4 Lu1 O5 134.17(10) . 3_566 ?
O4 Lu1 O5 69.39(10) 3_566 3_566 ?
O8 Lu1 O5 74.00(10) . 3_566 ?
O7 Lu1 O5 75.20(10) . 3_566 ?
O2 Lu1 O5 139.18(9) . 3_566 ?
O4 Lu1 O1 76.36(10) . . ?
O4 Lu1 O1 144.39(10) 3_566 . ?
O8 Lu1 O1 74.93(10) . . ?
O7 Lu1 O1 73.95(11) . . ?
O2 Lu1 O1 67.58(10) . . ?
O5 Lu1 O1 135.86(10) 3_566 . ?
O4 Lu1 O6 117.00(11) . 3_566 ?
O4 Lu1 O6 73.97(10) 3_566 3_566 ?
O8 Lu1 O6 142.66(10) . 3_566 ?
O7 Lu1 O6 78.85(11) . 3_566 ?
O2 Lu1 O6 72.57(9) . 3_566 ?
O5 Lu1 O6 68.76(10) 3_566 3_566 ?
O1 Lu1 O6 132.97(10) . 3_566 ?
O4 Lu1 Lu1 34.86(7) . 3_566 ?
O4 Lu1 Lu1 34.58(6) 3_566 3_566 ?
O8 Lu1 Lu1 93.93(9) . 3_566 ?
O7 Lu1 Lu1 174.83(8) . 3_566 ?
O2 Lu1 Lu1 94.54(8) . 3_566 ?
O5 Lu1 Lu1 101.97(7) 3_566 3_566 ?
O1 Lu1 Lu1 110.70(7) . 3_566 ?
O6 Lu1 Lu1 96.12(8) 3_566 3_566 ?
C1 O1 Lu1 120.9(2) . . ?
C1 O1 H1 109(3) . . ?
Lu1 O1 H1 125(3) . . ?
C2 O2 Lu1 114.9(2) . . ?
C2 O2 H2 108(3) . . ?
Lu1 O2 H2 121(3) . . ?
C3 O3 H3 109(3) . . ?
C4 O4 Lu1 129.0(2) . . ?
C4 O4 Lu1 119.9(2) . 3_566 ?
Lu1 O4 Lu1 110.56(10) . 3_566 ?
C5 O5 Lu1 106.2(2) . 3_566 ?
C5 O5 H5 110(3) . . ?
Lu1 O5 H5 123(3) 3_566 . ?
C6 O6 Lu1 116.8(2) . 3_566 ?
C6 O6 H6 113(3) . . ?
Lu1 O6 H6 117(3) 3_566 . ?
Lu1 O7 H7A 134(3) . . ?
Lu1 O7 H7B 118(3) . . ?
H7A O7 H7B 108(3) . . ?
Lu1 O8 H8A 126(2) . . ?
Lu1 O8 H8B 118(3) . . ?
H8A O8 H8B 110(3) . . ?
O1 C1 C2 106.7(3) . . ?
O1 C1 H1A 110.4 . . ?
C2 C1 H1A 110.4 . . ?
O1 C1 H1B 110.4 . . ?
C2 C1 H1B 110.4 . . ?
H1A C1 H1B 108.6 . . ?
O2 C2 C1 109.0(3) . . ?
O2 C2 C3 108.6(3) . . ?
C1 C2 C3 115.9(3) . . ?
O2 C2 H2A 107.7 . . ?
C1 C2 H2A 107.7 . . ?
C3 C2 H2A 107.7 . . ?
O3 C3 C4 107.7(3) . . ?
O3 C3 C2 108.0(3) . . ?
C4 C3 C2 113.3(3) . . ?
O3 C3 H3A 109.3 . . ?
C4 C3 H3A 109.3 . . ?
C2 C3 H3A 109.3 . . ?
O4 C4 C5 108.8(3) . . ?
O4 C4 C3 108.6(3) . . ?
C5 C4 C3 112.7(3) . . ?
O4 C4 H4A 108.9 . . ?
C5 C4 H4A 108.9 . . ?
C3 C4 H4A 108.9 . . ?
O5 C5 C4 104.8(3) . . ?
O5 C5 C6 108.9(3) . . ?
C4 C5 C6 113.5(3) . . ?
O5 C5 H5A 109.9 . . ?
C4 C5 H5A 109.9 . . ?
C6 C5 H5A 109.9 . . ?
O6 C6 C5 108.4(3) . . ?
O6 C6 H6A 110.0 . . ?
C5 C6 H6A 110.0 . . ?
O6 C6 H6B 110.0 . . ?
C5 C6 H6B 110.0 . . ?
H6A C6 H6B 108.4 . . ?

loop_
_geom_bond_atom_site_label_1
_geom_bond_atom_site_label_2
_geom_bond_distance
_geom_bond_site_symmetry_2
_geom_bond_publ_flag
Lu1 O4 2.207(3) . ?
Lu1 O4 2.223(3) 3_566 ?
Lu1 O8 2.239(3) . ?
Lu1 O7 2.324(3) . ?
Lu1 O2 2.327(3) . ?
Lu1 O5 2.360(3) 3_566 ?
Lu1 O1 2.365(3) . ?
Lu1 O6 2.387(3) 3_566 ?
Lu1 Lu1 3.6411(4) 3_566 ?
O1 C1 1.443(5) . ?
O1 H1 0.922(19) . ?
O2 C2 1.452(4) . ?
O2 H2 0.939(19) . ?
O3 C3 1.426(4) . ?
O3 H3 0.941(19) . ?
O4 C4 1.424(4) . ?
O4 Lu1 2.223(3) 3_566 ?
O5 C5 1.443(5) . ?
O5 Lu1 2.360(3) 3_566 ?
O5 H5 0.932(19) . ?
O6 C6 1.442(5) . ?
O6 Lu1 2.388(3) 3_566 ?
O6 H6 0.945(19) . ?
O7 H7A 0.945(19) . ?
O7 H7B 0.925(18) . ?
O8 H8A 0.927(18) . ?
O8 H8B 0.934(18) . ?
C1 C2 1.495(6) . ?
C1 H1A 0.9700 . ?
C1 H1B 0.9700 . ?
C2 C3 1.531(6) . ?
C2 H2A 0.9800 . ?
C3 C4 1.530(5) . ?
C3 H3A 0.9800 . ?
C4 C5 1.519(6) . ?
C4 H4A 0.9800 . ?
C5 C6 1.524(5) . ?
C5 H5A 0.9800 . ?
C6 H6A 0.9700 . ?
C6 H6B 0.9700 . ?

loop_
_geom_hbond_atom_site_label_D
_geom_hbond_atom_site_label_H
_geom_hbond_atom_site_label_A
_geom_hbond_distance_DH
_geom_hbond_distance_HA
_geom_hbond_distance_DA
_geom_hbond_angle_DHA
_geom_hbond_site_symmetry_A
O1 H1 Cl1 0.922(19) 2.15(2) 3.055(3) 168(4) 2_646
O2 H2 Cl1 0.939(19) 2.11(2) 3.003(3) 159(4) .
O3 H3 Cl2 0.941(19) 2.18(2) 3.103(3) 167(4) 3_667
O5 H5 Cl1 0.932(19) 2.15(2) 3.061(3) 166(4) 2_546
O6 H6 Cl1 0.945(19) 2.30(3) 3.183(3) 156(4) 3_566
O7 H7A Cl2 0.945(19) 2.15(2) 3.088(3) 173(4) .
O7 H7B Cl1 0.925(18) 2.265(18) 3.184(3) 173(4) 4_575
O8 H8A O3 0.927(18) 1.78(2) 2.655(4) 157(4) 4_565
O8 H8B Cl2 0.934(18) 2.16(2) 3.074(3) 166(3) 3_666

loop_
_geom_torsion_atom_site_label_1
_geom_torsion_atom_site_label_2
_geom_torsion_atom_site_label_3
_geom_torsion_atom_site_label_4
_geom_torsion
_geom_torsion_site_symmetry_1
_geom_torsion_site_symmetry_2
_geom_torsion_site_symmetry_3
_geom_torsion_site_symmetry_4
_geom_torsion_publ_flag
Lu1 O1 C1 C2 23.6(4) . . . . ?
Lu1 O2 C2 C1 50.6(4) . . . . ?
Lu1 O2 C2 C3 -76.4(3) . . . . ?
O1 C1 C2 O2 -45.6(4) . . . . ?
O1 C1 C2 C3 77.1(4) . . . . ?
O2 C2 C3 O3 -165.7(3) . . . . ?
C1 C2 C3 O3 71.4(4) . . . . ?
O2 C2 C3 C4 75.1(4) . . . . ?
C1 C2 C3 C4 -47.8(4) . . . . ?
Lu1 O4 C4 C5 -174.5(2) . . . . ?
Lu1 O4 C4 C5 14.7(4) 3_566 . . . ?
Lu1 O4 C4 C3 62.5(4) . . . . ?
Lu1 O4 C4 C3 -108.2(3) 3_566 . . . ?
O3 C3 C4 O4 178.8(3) . . . . ?
C2 C3 C4 O4 -61.8(4) . . . . ?
O3 C3 C4 C5 58.3(4) . . . . ?
C2 C3 C4 C5 177.6(3) . . . . ?
Lu1 O5 C5 C4 59.7(3) 3_566 . . . ?
Lu1 O5 C5 C6 -62.0(3) 3_566 . . . ?
O4 C4 C5 O5 -49.4(4) . . . . ?
C3 C4 C5 O5 71.1(4) . . . . ?
O4 C4 C5 C6 69.3(4) . . . . ?
C3 C4 C5 C6 -170.3(3) . . . . ?
Lu1 O6 C6 C5 -9.7(4) 3_566 . . . ?
O5 C5 C6 O6 47.3(4) . . . . ?
C4 C5 C6 O6 -68.9(4) . . . . ?
